data_4067606
loop_
_publ_author_name
'Esteruelas, Miguel A.'
'Fern\'andez, Israel'
'Herrera, Antonio'
'Mart\'in-Ortiz, Mamen'
'Mart\'inez-\'Alvarez, Roberto'
'Oliv\'an, Montserrat'
'O\~nate, Enrique'
'Sierra, Miguel A.'
'Valencia, Marta'

_publ_section_title
;
 Multiple C&#x2212;H Bond Activation of Phenyl-Substituted Pyrimidines and
 Triazines Promoted by an Osmium Polyhydride: Formation of Osmapolycycles
 with Three, Five, and Eight Fused Rings
;
_journal_issue 4
_journal_name_full Organometallics
_journal_page_first 976
_journal_paper_doi 10.1021/om901030q
_journal_volume 29
_journal_year 2010
_chemical_formula_sum 'C38 H62 N2 Os P2'
_chemical_formula_weight 799.04
_chemical_name_systematic
; 
 ? 
;
_space_group_IT_number 2
_symmetry_cell_setting triclinic
_symmetry_space_group_name_Hall '-P 1'
_symmetry_space_group_name_H-M 'P -1'
_atom_sites_solution_hydrogens geom
_atom_sites_solution_primary direct
_atom_sites_solution_secondary difmap
_audit_creation_method SHELXL-97
_cell_angle_alpha 88.454(4)
_cell_angle_beta 77.692(4)
_cell_angle_gamma 82.541(5)
_cell_formula_units_Z 2
_cell_length_a 10.724(3)
_cell_length_b 11.504(3)
_cell_length_c 15.107(4)
_cell_measurement_reflns_used 4023
_cell_measurement_temperature 100(2)
_cell_measurement_theta_max 24
_cell_measurement_theta_min 2
_cell_volume 1805.5(8)
_computing_cell_refinement 'SAINT+ v. 6.1 (Bruker AXS, 2000)'
_computing_data_collection 'SMART v. 5.625 (Bruker AXS, 2000)'
_computing_data_reduction 'SAINT+ v. 6.1 (Bruker AXS, 2000)'
_computing_molecular_graphics 'XP, SHELXTL v. 6.1 (Bruker, 2000)'
_computing_publication_material 'XCIF, SHELXTL v. 6.1 (Bruker, 2000)'
_computing_structure_refinement 'SHELXL-97 (Sheldrick, 1997)'
_computing_structure_solution 'SHELXS-97 (Sheldrick, 1990)'
_diffrn_ambient_temperature 100(2)
_diffrn_detector_area_resol_mean 8.26
_diffrn_measured_fraction_theta_full 0.984
_diffrn_measured_fraction_theta_max 0.899
_diffrn_measurement_device_type 'Bruker SMART APEX CCD system'
_diffrn_measurement_method '\w rotations with narrow frames'
_diffrn_radiation_monochromator graphite
_diffrn_radiation_source 'fine-focus sealed tube'
_diffrn_radiation_type MoK\a
_diffrn_radiation_wavelength 0.71073
_diffrn_reflns_av_R_equivalents 0.0404
_diffrn_reflns_av_sigmaI/netI 0.0896
_diffrn_reflns_limit_h_max 14
_diffrn_reflns_limit_h_min -14
_diffrn_reflns_limit_k_max 15
_diffrn_reflns_limit_k_min -15
_diffrn_reflns_limit_l_max 20
_diffrn_reflns_limit_l_min -19
_diffrn_reflns_number 16401
_diffrn_reflns_theta_full 27.50
_diffrn_reflns_theta_max 28.86
_diffrn_reflns_theta_min 1.79
_diffrn_standards_decay_% 'no decay'
_exptl_absorpt_coefficient_mu 3.648
_exptl_absorpt_correction_T_max 0.865
_exptl_absorpt_correction_T_min 0.658
_exptl_absorpt_correction_type multi-scan
_exptl_absorpt_process_details
;
Absorption correction performed with SADABS program. This is based on the
method of Blessing: Blessing, R. H., Acta Crystallogr., Sect. A 1995, 51, 33.

SADABS: Area-Detector Absorption Correction. Bruker-AXS 
within SAINT+ package, v. 6.1 (2000).
;
_exptl_crystal_colour orange
_exptl_crystal_density_diffrn 1.470
_exptl_crystal_density_method 'not measured'
_exptl_crystal_description prism
_exptl_crystal_F_000 820
_exptl_crystal_size_max 0.08
_exptl_crystal_size_mid 0.05
_exptl_crystal_size_min 0.03
_refine_diff_density_max 2.889
_refine_diff_density_min -1.419
_refine_diff_density_rms 0.166
_refine_ls_extinction_method none
_refine_ls_goodness_of_fit_ref 0.963
_refine_ls_hydrogen_treatment mixed
_refine_ls_matrix_type full
_refine_ls_number_parameters 414
_refine_ls_number_reflns 8532
_refine_ls_number_restraints 33
_refine_ls_restrained_S_all 0.964
_refine_ls_R_factor_all 0.0567
_refine_ls_R_factor_gt 0.0439
_refine_ls_shift/su_max 0.002
_refine_ls_shift/su_mean 0.000
_refine_ls_structure_factor_coef Fsqd
_refine_ls_weighting_details 'calc w=1/[\s^2^(Fo^2^)+(0.0303P)^2^+0.0000P] where P=(Fo^2^+2Fc^2^)/3'
_refine_ls_weighting_scheme calc
_refine_ls_wR_factor_gt 0.0852
_refine_ls_wR_factor_ref 0.0891
_reflns_number_gt 7198
_reflns_number_total 8532
_reflns_threshold_expression >2sigma(I)
_cod_data_source_file om901030q_si_002.cif
_cod_data_source_block mae338as
_cod_original_cell_volume 1805.4(8)
_cod_original_sg_symbol_H-M P-1
_cod_database_code 4067606

loop_
_symmetry_equiv_pos_as_xyz
'x, y, z'
'-x, -y, -z'

loop_
_atom_site_label
_atom_site_type_symbol
_atom_site_fract_x
_atom_site_fract_y
_atom_site_fract_z
_atom_site_U_iso_or_equiv
_atom_site_adp_type
_atom_site_occupancy
_atom_site_symmetry_multiplicity
_atom_site_calc_flag
_atom_site_refinement_flags
_atom_site_disorder_assembly
_atom_site_disorder_group
Os Os 0.82117(2) 0.769613(19) 0.727377(15) 0.01534(6) Uani 1 1 d D A .
H01 H 0.930(4) 0.723(4) 0.644(2) 0.029(16) Uiso 1 1 d D . .
H02 H 0.854(5) 0.845(4) 0.639(2) 0.035 Uiso 1 1 d D . .
P1 P 0.72222(13) 0.66519(12) 0.63534(9) 0.0174(3) Uani 1 1 d . . .
P2 P 0.95900(13) 0.88879(13) 0.77479(10) 0.0203(3) Uani 1 1 d . . .
N1 N 0.7088(4) 0.7347(4) 0.8548(3) 0.0201(10) Uani 1 1 d . A .
C1 C 0.6665(5) 0.9058(4) 0.7474(4) 0.0201(12) Uani 1 1 d . . .
C2 C 0.6398(5) 1.0019(5) 0.6915(4) 0.0224(12) Uani 1 1 d . . .
H2 H 0.6943 1.0049 0.6332 0.027 Uiso 1 1 calc R . .
C3 C 0.5404(5) 1.0920(5) 0.7150(4) 0.0264(13) Uani 1 1 d . . .
C4 C 0.5248(6) 1.1924(5) 0.6509(4) 0.0333(15) Uani 1 1 d . . .
H4A H 0.4415 1.1952 0.6335 0.050 Uiso 1 1 calc R . .
H4B H 0.5941 1.1815 0.5967 0.050 Uiso 1 1 calc R . .
H4C H 0.5286 1.2661 0.6807 0.050 Uiso 1 1 calc R . .
C5 C 0.4583(5) 1.0889(5) 0.7993(4) 0.0313(14) Uani 1 1 d . . .
H5 H 0.3902 1.1507 0.8171 0.038 Uiso 1 1 calc R . .
C6 C 0.4756(5) 0.9967(5) 0.8568(4) 0.0291(14) Uani 1 1 d . . .
H6 H 0.4189 0.9946 0.9144 0.035 Uiso 1 1 calc R . .
C7 C 0.5761(5) 0.9058(5) 0.8313(4) 0.0237(13) Uani 1 1 d . A .
C8 C 0.5978(5) 0.8051(5) 0.8893(3) 0.0217(12) Uani 1 1 d D . .
C9A C 0.5224(13) 0.7636(11) 0.9730(9) 0.0245(13) Uiso 0.50 1 d PDU A 1
N2A N 0.6839(10) 0.6038(10) 0.9797(8) 0.0243(13) Uiso 0.50 1 d PDU A 1
C10A C 0.3827(9) 0.8251(10) 1.0075(8) 0.028(2) Uiso 0.50 1 d PDU A 1
H10A H 0.3357 0.7761 1.0536 0.043 Uiso 0.50 1 calc PR A 1
H10B H 0.3389 0.8367 0.9566 0.043 Uiso 0.50 1 calc PR A 1
H10C H 0.3857 0.9013 1.0339 0.043 Uiso 0.50 1 calc PR A 1
C11A C 0.5717(10) 0.6664(10) 1.0148(7) 0.0244(12) Uiso 0.50 1 d PDU A 1
C12A C 0.4969(11) 0.6249(11) 1.1042(7) 0.0304(19) Uiso 0.50 1 d PDU A 1
H12A H 0.4188 0.5960 1.0946 0.046 Uiso 0.50 1 calc PR A 1
H12B H 0.4734 0.6903 1.1473 0.046 Uiso 0.50 1 calc PR A 1
H12C H 0.5504 0.5615 1.1284 0.046 Uiso 0.50 1 calc PR A 1
N2B N 0.5165(11) 0.7914(9) 0.9641(7) 0.0248(14) Uiso 0.50 1 d PDU A 2
C9B C 0.6539(12) 0.6165(12) 0.9852(9) 0.0248(13) Uiso 0.50 1 d PDU A 2
C10B C 0.6729(12) 0.4999(9) 1.0379(8) 0.035(2) Uiso 0.50 1 d PDU A 2
H10D H 0.7315 0.5073 1.0785 0.052 Uiso 0.50 1 calc PR A 2
H10E H 0.7095 0.4359 0.9948 0.052 Uiso 0.50 1 calc PR A 2
H10F H 0.5896 0.4829 1.0735 0.052 Uiso 0.50 1 calc PR A 2
C11B C 0.5450(11) 0.6945(10) 1.0103(7) 0.0254(12) Uiso 0.50 1 d PDU A 2
C12B C 0.4503(12) 0.6745(12) 1.0973(8) 0.037(2) Uiso 0.50 1 d PDU A 2
H12D H 0.4943 0.6700 1.1481 0.056 Uiso 0.50 1 calc PR A 2
H12E H 0.4150 0.6009 1.0930 0.056 Uiso 0.50 1 calc PR A 2
H12F H 0.3802 0.7396 1.1072 0.056 Uiso 0.50 1 calc PR A 2
C13 C 0.7438(5) 0.6390(5) 0.9023(3) 0.0245(13) Uani 1 1 d D . .
C14 C 0.8672(5) 0.5757(5) 0.8595(4) 0.0212(12) Uani 1 1 d . A .
C15 C 0.9231(5) 0.6191(5) 0.7737(3) 0.0195(11) Uani 1 1 d . . .
C16 C 1.0440(5) 0.5581(5) 0.7328(4) 0.0218(12) Uani 1 1 d . A .
H16 H 1.0848 0.5824 0.6743 0.026 Uiso 1 1 calc R . .
C17 C 1.1066(6) 0.4645(5) 0.7733(4) 0.0270(13) Uani 1 1 d . . .
C18 C 1.2353(6) 0.4024(5) 0.7262(4) 0.0339(15) Uani 1 1 d . A .
H18A H 1.2965 0.4008 0.7661 0.051 Uiso 1 1 calc R . .
H18B H 1.2672 0.4441 0.6702 0.051 Uiso 1 1 calc R . .
H18C H 1.2257 0.3220 0.7117 0.051 Uiso 1 1 calc R . .
C19 C 1.0478(6) 0.4279(5) 0.8583(4) 0.0310(14) Uani 1 1 d . A .
H19 H 1.0896 0.3645 0.8871 0.037 Uiso 1 1 calc R . .
C20 C 0.9294(6) 0.4825(5) 0.9014(4) 0.0294(14) Uani 1 1 d . . .
H20 H 0.8899 0.4569 0.9598 0.035 Uiso 1 1 calc R A .
C21 C 0.5421(5) 0.6907(5) 0.6563(4) 0.0223(12) Uani 1 1 d . . .
H21 H 0.5199 0.7778 0.6561 0.027 Uiso 1 1 calc R . .
C22 C 0.4775(5) 0.6458(5) 0.5849(4) 0.0304(14) Uani 1 1 d . . .
H22A H 0.4943 0.5600 0.5820 0.046 Uiso 1 1 calc R . .
H22B H 0.5124 0.6786 0.5256 0.046 Uiso 1 1 calc R . .
H22C H 0.3845 0.6700 0.6013 0.046 Uiso 1 1 calc R . .
C23 C 0.4755(5) 0.6517(5) 0.7495(4) 0.0296(14) Uani 1 1 d . . .
H23A H 0.3894 0.6959 0.7664 0.044 Uiso 1 1 calc R . .
H23B H 0.5260 0.6664 0.7941 0.044 Uiso 1 1 calc R . .
H23C H 0.4682 0.5678 0.7482 0.044 Uiso 1 1 calc R . .
C24 C 0.7742(5) 0.5042(5) 0.6299(4) 0.0200(11) Uani 1 1 d . . .
H24 H 0.8692 0.4953 0.6259 0.024 Uiso 1 1 calc R . .
C25 C 0.7197(6) 0.4419(5) 0.7166(4) 0.0260(13) Uani 1 1 d . . .
H25A H 0.6307 0.4299 0.7173 0.039 Uiso 1 1 calc R . .
H25B H 0.7217 0.4896 0.7689 0.039 Uiso 1 1 calc R . .
H25C H 0.7716 0.3657 0.7196 0.039 Uiso 1 1 calc R . .
C26 C 0.7562(5) 0.4356(5) 0.5493(4) 0.0250(13) Uani 1 1 d . . .
H26A H 0.7920 0.3534 0.5539 0.037 Uiso 1 1 calc R . .
H26B H 0.8008 0.4691 0.4929 0.037 Uiso 1 1 calc R . .
H26C H 0.6642 0.4403 0.5494 0.037 Uiso 1 1 calc R . .
C27 C 0.7662(5) 0.7035(5) 0.5132(4) 0.0216(12) Uani 1 1 d . . .
H27 H 0.7211 0.6538 0.4801 0.026 Uiso 1 1 calc R . .
C28 C 0.7225(6) 0.8310(5) 0.4923(4) 0.0277(13) Uani 1 1 d . . .
H28A H 0.7715 0.8824 0.5182 0.042 Uiso 1 1 calc R . .
H28B H 0.6306 0.8502 0.5188 0.042 Uiso 1 1 calc R . .
H28C H 0.7373 0.8422 0.4265 0.042 Uiso 1 1 calc R . .
C29 C 0.9107(5) 0.6748(5) 0.4735(4) 0.0265(13) Uani 1 1 d . . .
H29A H 0.9262 0.6791 0.4072 0.040 Uiso 1 1 calc R . .
H29B H 0.9408 0.5956 0.4918 0.040 Uiso 1 1 calc R . .
H29C H 0.9573 0.7315 0.4960 0.040 Uiso 1 1 calc R . .
C30 C 1.1282(5) 0.8603(5) 0.7096(4) 0.0285(14) Uani 1 1 d . . .
H30 H 1.1590 0.7780 0.7249 0.034 Uiso 1 1 calc R . .
C31 C 1.2231(5) 0.9359(5) 0.7370(5) 0.0352(15) Uani 1 1 d . . .
H31A H 1.3113 0.9054 0.7074 0.053 Uiso 1 1 calc R . .
H31B H 1.2145 0.9329 0.8029 0.053 Uiso 1 1 calc R . .
H31C H 1.2036 1.0172 0.7181 0.053 Uiso 1 1 calc R . .
C32 C 1.1464(5) 0.8623(5) 0.6060(4) 0.0303(14) Uani 1 1 d . . .
H32A H 1.1238 0.9425 0.5859 0.045 Uiso 1 1 calc R . .
H32B H 1.0906 0.8106 0.5876 0.045 Uiso 1 1 calc R . .
H32C H 1.2364 0.8350 0.5785 0.045 Uiso 1 1 calc R . .
C33 C 0.9033(6) 1.0477(5) 0.7676(4) 0.0281(13) Uani 1 1 d . . .
H33 H 0.8076 1.0553 0.7884 0.034 Uiso 1 1 calc R . .
C34 C 0.9268(6) 1.0911(5) 0.6694(4) 0.0338(15) Uani 1 1 d . . .
H34A H 0.8701 1.1641 0.6653 0.051 Uiso 1 1 calc R . .
H34B H 0.9087 1.0316 0.6303 0.051 Uiso 1 1 calc R . .
H34C H 1.0167 1.1053 0.6498 0.051 Uiso 1 1 calc R . .
C35 C 0.9479(6) 1.1335(5) 0.8266(4) 0.0360(16) Uani 1 1 d . . .
H35A H 1.0417 1.1307 0.8094 0.054 Uiso 1 1 calc R . .
H35B H 0.9231 1.1116 0.8905 0.054 Uiso 1 1 calc R . .
H35C H 0.9075 1.2131 0.8177 0.054 Uiso 1 1 calc R . .
C36 C 0.9865(6) 0.8773(5) 0.8935(4) 0.0299(14) Uani 1 1 d . . .
H36 H 1.0341 0.9440 0.9019 0.036 Uiso 1 1 calc R . .
C37 C 1.0678(6) 0.7665(5) 0.9138(4) 0.0365(16) Uani 1 1 d . . .
H37A H 1.0768 0.7679 0.9770 0.055 Uiso 1 1 calc R . .
H37B H 1.1530 0.7615 0.8735 0.055 Uiso 1 1 calc R . .
H37C H 1.0262 0.6984 0.9041 0.055 Uiso 1 1 calc R . .
C38 C 0.8577(6) 0.8954(6) 0.9622(4) 0.0419(17) Uani 1 1 d . . .
H38A H 0.8154 0.8244 0.9650 0.063 Uiso 1 1 calc R . .
H38B H 0.8025 0.9619 0.9433 0.063 Uiso 1 1 calc R . .
H38C H 0.8731 0.9113 1.0221 0.063 Uiso 1 1 calc R . .

loop_
_atom_site_aniso_label
_atom_site_aniso_U_11
_atom_site_aniso_U_22
_atom_site_aniso_U_33
_atom_site_aniso_U_23
_atom_site_aniso_U_13
_atom_site_aniso_U_12
Os 0.01483(10) 0.01640(11) 0.01633(11) -0.00050(7) -0.00508(7) -0.00453(7)
P1 0.0166(7) 0.0190(7) 0.0180(7) -0.0003(6) -0.0057(6) -0.0045(5)
P2 0.0182(7) 0.0210(8) 0.0240(8) -0.0022(6) -0.0071(6) -0.0061(6)
N1 0.024(2) 0.022(2) 0.018(2) -0.0006(19) -0.0101(19) -0.009(2)
C1 0.022(3) 0.015(3) 0.026(3) -0.010(2) -0.009(2) -0.006(2)
C2 0.021(3) 0.021(3) 0.027(3) -0.003(2) -0.008(2) -0.006(2)
C3 0.020(3) 0.026(3) 0.040(4) -0.006(3) -0.017(3) -0.006(2)
C4 0.026(3) 0.022(3) 0.055(4) 0.000(3) -0.017(3) 0.001(3)
C5 0.019(3) 0.025(3) 0.050(4) -0.011(3) -0.010(3) 0.003(2)
C6 0.020(3) 0.034(4) 0.032(3) -0.010(3) 0.001(3) -0.006(3)
C7 0.020(3) 0.030(3) 0.025(3) -0.011(3) -0.009(2) -0.009(2)
C8 0.024(3) 0.025(3) 0.019(3) -0.007(2) -0.006(2) -0.007(2)
C13 0.031(3) 0.029(3) 0.017(3) -0.005(2) -0.009(2) -0.012(3)
C14 0.027(3) 0.021(3) 0.018(3) -0.002(2) -0.008(2) -0.009(2)
C15 0.026(3) 0.019(3) 0.019(3) -0.001(2) -0.013(2) -0.010(2)
C16 0.027(3) 0.019(3) 0.023(3) 0.000(2) -0.011(2) -0.006(2)
C17 0.030(3) 0.024(3) 0.032(3) -0.002(3) -0.019(3) -0.005(3)
C18 0.032(3) 0.029(3) 0.043(4) -0.010(3) -0.020(3) 0.008(3)
C19 0.036(4) 0.021(3) 0.041(4) 0.004(3) -0.022(3) 0.000(3)
C20 0.045(4) 0.025(3) 0.024(3) 0.003(3) -0.016(3) -0.011(3)
C21 0.017(3) 0.024(3) 0.029(3) -0.004(2) -0.011(2) -0.003(2)
C22 0.021(3) 0.043(4) 0.034(4) 0.003(3) -0.018(3) -0.010(3)
C23 0.017(3) 0.042(4) 0.032(3) -0.007(3) -0.007(3) -0.009(3)
C24 0.016(3) 0.024(3) 0.021(3) -0.003(2) -0.005(2) -0.005(2)
C25 0.033(3) 0.022(3) 0.025(3) -0.001(2) -0.007(3) -0.009(3)
C26 0.029(3) 0.024(3) 0.024(3) -0.006(2) -0.010(2) -0.003(2)
C27 0.023(3) 0.023(3) 0.021(3) 0.000(2) -0.008(2) -0.007(2)
C28 0.036(3) 0.027(3) 0.022(3) 0.004(2) -0.008(3) -0.007(3)
C29 0.029(3) 0.029(3) 0.021(3) 0.000(2) -0.001(2) -0.008(3)
C30 0.023(3) 0.028(3) 0.036(4) -0.002(3) -0.007(3) -0.007(3)
C31 0.022(3) 0.039(4) 0.047(4) -0.002(3) -0.009(3) -0.011(3)
C32 0.022(3) 0.033(3) 0.037(4) -0.005(3) -0.005(3) -0.009(3)
C33 0.024(3) 0.022(3) 0.042(4) -0.004(3) -0.013(3) -0.004(2)
C34 0.031(3) 0.022(3) 0.050(4) 0.004(3) -0.013(3) -0.004(3)
C35 0.036(4) 0.025(3) 0.053(4) -0.007(3) -0.022(3) -0.006(3)
C36 0.034(3) 0.038(4) 0.025(3) -0.002(3) -0.013(3) -0.020(3)
C37 0.049(4) 0.035(4) 0.036(4) 0.005(3) -0.024(3) -0.017(3)
C38 0.052(4) 0.058(5) 0.022(3) -0.008(3) -0.012(3) -0.021(4)

loop_
_atom_type_symbol
_atom_type_description
_atom_type_scat_dispersion_real
_atom_type_scat_dispersion_imag
_atom_type_scat_source
C C 0.0033 0.0016 'International Tables Vol C Tables 4.2.6.8 and 6.1.1.4'
H H 0.0000 0.0000 'International Tables Vol C Tables 4.2.6.8 and 6.1.1.4'
N N 0.0061 0.0033 'International Tables Vol C Tables 4.2.6.8 and 6.1.1.4'
P P 0.1023 0.0942 'International Tables Vol C Tables 4.2.6.8 and 6.1.1.4'
Os Os -1.2165 7.6030 'International Tables Vol C Tables 4.2.6.8 and 6.1.1.4'

loop_
_geom_angle_atom_site_label_1
_geom_angle_atom_site_label_2
_geom_angle_atom_site_label_3
_geom_angle
N1 Os C1 75.43(19)
N1 Os C15 75.51(19)
C1 Os C15 150.9(2)
N1 Os P1 99.27(12)
C1 Os P1 91.68(13)
C15 Os P1 94.91(13)
N1 Os P2 98.77(12)
C1 Os P2 92.27(13)
C15 Os P2 90.16(14)
P1 Os P2 161.95(5)
N1 Os H01 147.7(19)
C1 Os H01 135.1(19)
C15 Os H01 73.9(19)
P1 Os H01 73.5(19)
P2 Os H01 91.4(19)
N1 Os H02 153(2)
C1 Os H02 78(2)
C15 Os H02 131(2)
P1 Os H02 82(2)
P2 Os H02 81(2)
H01 Os H02 59(3)
C27 P1 C24 100.3(2)
C27 P1 C21 101.2(2)
C24 P1 C21 108.4(2)
C27 P1 Os 113.15(17)
C24 P1 Os 114.80(17)
C21 P1 Os 116.89(18)
C33 P2 C30 108.3(3)
C33 P2 C36 101.2(3)
C30 P2 C36 100.1(3)
C33 P2 Os 112.71(18)
C30 P2 Os 112.82(19)
C36 P2 Os 120.28(19)
C13 N1 C8 119.1(5)
C13 N1 Os 120.1(4)
C8 N1 Os 120.7(4)
C2 C1 C7 113.5(5)
C2 C1 Os 130.0(4)
C7 C1 Os 116.5(4)
C3 C2 C1 124.9(5)
C3 C2 H2 117.5
C1 C2 H2 117.5
C2 C3 C5 118.7(6)
C2 C3 C4 120.0(5)
C5 C3 C4 121.2(5)
C3 C4 H4A 109.5
C3 C4 H4B 109.5
H4A C4 H4B 109.5
C3 C4 H4C 109.5
H4A C4 H4C 109.5
H4B C4 H4C 109.5
C6 C5 C3 119.9(5)
C6 C5 H5 120.0
C3 C5 H5 120.0
C5 C6 C7 120.4(6)
C5 C6 H6 119.8
C7 C6 H6 119.8
C6 C7 C1 122.4(5)
C6 C7 C8 122.6(5)
C1 C7 C8 114.9(5)
N2B C8 N1 127.5(7)
N2B C8 C9A 12.9(8)
N1 C8 C9A 114.9(6)
N2B C8 C7 120.3(6)
N1 C8 C7 112.2(5)
C9A C8 C7 132.9(7)
C11A C9A C8 119.4(10)
C11A C9A C10A 122.1(10)
C8 C9A C10A 118.3(9)
C13 N2A C11A 115.8(9)
N2A C11A C9A 122.8(9)
N2A C11A C12A 117.1(10)
C9A C11A C12A 120.1(10)
C8 N2B C11B 114.8(9)
C11B C9B C13 118.1(11)
C11B C9B C10B 120.8(10)
C13 C9B C10B 120.7(9)
C9B C10B H10D 109.5
C9B C10B H10E 109.5
H10D C10B H10E 109.5
C9B C10B H10F 109.5
H10D C10B H10F 109.5
H10E C10B H10F 109.5
N2B C11B C9B 124.4(9)
N2B C11B C12B 116.2(10)
C9B C11B C12B 119.4(10)
C11B C12B H12D 109.5
C11B C12B H12E 109.5
H12D C12B H12E 109.5
C11B C12B H12F 109.5
H12D C12B H12F 109.5
H12E C12B H12F 109.5
N2A C13 N1 127.7(7)
N2A C13 C9B 12.2(8)
N1 C13 C9B 115.9(7)
N2A C13 C14 119.3(7)
N1 C13 C14 113.0(5)
C9B C13 C14 131.1(7)
C20 C14 C15 122.2(5)
C20 C14 C13 122.8(5)
C15 C14 C13 114.9(5)
C16 C15 C14 114.7(5)
C16 C15 Os 128.9(4)
C14 C15 Os 116.3(4)
C17 C16 C15 123.7(5)
C17 C16 H16 118.2
C15 C16 H16 118.2
C19 C17 C16 118.7(6)
C19 C17 C18 119.9(5)
C16 C17 C18 121.3(6)
C17 C18 H18A 109.5
C17 C18 H18B 109.5
H18A C18 H18B 109.5
C17 C18 H18C 109.5
H18A C18 H18C 109.5
H18B C18 H18C 109.5
C20 C19 C17 120.5(5)
C20 C19 H19 119.7
C17 C19 H19 119.7
C19 C20 C14 120.1(6)
C19 C20 H20 119.9
C14 C20 H20 119.9
C23 C21 C22 108.9(4)
C23 C21 P1 114.0(4)
C22 C21 P1 117.6(4)
C23 C21 H21 105.0
C22 C21 H21 105.0
P1 C21 H21 105.0
C21 C22 H22A 109.5
C21 C22 H22B 109.5
H22A C22 H22B 109.5
C21 C22 H22C 109.5
H22A C22 H22C 109.5
H22B C22 H22C 109.5
C21 C23 H23A 109.5
C21 C23 H23B 109.5
H23A C23 H23B 109.5
C21 C23 H23C 109.5
H23A C23 H23C 109.5
H23B C23 H23C 109.5
C25 C24 C26 108.7(4)
C25 C24 P1 112.6(4)
C26 C24 P1 118.6(4)
C25 C24 H24 105.2
C26 C24 H24 105.2
P1 C24 H24 105.2
C24 C25 H25A 109.5
C24 C25 H25B 109.5
H25A C25 H25B 109.5
C24 C25 H25C 109.5
H25A C25 H25C 109.5
H25B C25 H25C 109.5
C24 C26 H26A 109.5
C24 C26 H26B 109.5
H26A C26 H26B 109.5
C24 C26 H26C 109.5
H26A C26 H26C 109.5
H26B C26 H26C 109.5
C28 C27 C29 109.2(5)
C28 C27 P1 113.8(4)
C29 C27 P1 112.7(4)
C28 C27 H27 106.9
C29 C27 H27 106.9
P1 C27 H27 106.9
C27 C28 H28A 109.5
C27 C28 H28B 109.5
H28A C28 H28B 109.5
C27 C28 H28C 109.5
H28A C28 H28C 109.5
H28B C28 H28C 109.5
C27 C29 H29A 109.5
C27 C29 H29B 109.5
H29A C29 H29B 109.5
C27 C29 H29C 109.5
H29A C29 H29C 109.5
H29B C29 H29C 109.5
C32 C30 C31 108.8(5)
C32 C30 P2 116.0(4)
C31 C30 P2 115.4(4)
C32 C30 H30 105.2
C31 C30 H30 105.2
P2 C30 H30 105.2
C30 C31 H31A 109.5
C30 C31 H31B 109.5
H31A C31 H31B 109.5
C30 C31 H31C 109.5
H31A C31 H31C 109.5
H31B C31 H31C 109.5
C30 C32 H32A 109.5
C30 C32 H32B 109.5
H32A C32 H32B 109.5
C30 C32 H32C 109.5
H32A C32 H32C 109.5
H32B C32 H32C 109.5
C34 C33 C35 109.3(5)
C34 C33 P2 111.7(4)
C35 C33 P2 118.9(4)
C34 C33 H33 105.2
C35 C33 H33 105.2
P2 C33 H33 105.2
C33 C34 H34A 109.5
C33 C34 H34B 109.5
H34A C34 H34B 109.5
C33 C34 H34C 109.5
H34A C34 H34C 109.5
H34B C34 H34C 109.5
C33 C35 H35A 109.5
C33 C35 H35B 109.5
H35A C35 H35B 109.5
C33 C35 H35C 109.5
H35A C35 H35C 109.5
H35B C35 H35C 109.5
C37 C36 C38 111.0(5)
C37 C36 P2 115.1(4)
C38 C36 P2 110.3(4)
C37 C36 H36 106.7
C38 C36 H36 106.7
P2 C36 H36 106.7
C36 C37 H37A 109.5
C36 C37 H37B 109.5
H37A C37 H37B 109.5
C36 C37 H37C 109.5
H37A C37 H37C 109.5
H37B C37 H37C 109.5
C36 C38 H38A 109.5
C36 C38 H38B 109.5
H38A C38 H38B 109.5
C36 C38 H38C 109.5
H38A C38 H38C 109.5
H38B C38 H38C 109.5

loop_
_geom_bond_atom_site_label_1
_geom_bond_atom_site_label_2
_geom_bond_distance
Os N1 2.101(4)
Os C1 2.106(5)
Os C15 2.110(5)
Os P1 2.3562(14)
Os P2 2.3681(14)
Os H01 1.574(10)
Os H02 1.573(10)
P1 C27 1.860(5)
P1 C24 1.862(5)
P1 C21 1.875(5)
P2 C33 1.856(6)
P2 C30 1.864(6)
P2 C36 1.877(6)
N1 C13 1.353(7)
N1 C8 1.361(7)
C1 C2 1.410(7)
C1 C7 1.422(7)
C2 C3 1.381(7)
C2 H2 0.9500
C3 C5 1.387(8)
C3 C4 1.503(8)
C4 H4A 0.9800
C4 H4B 0.9800
C4 H4C 0.9800
C5 C6 1.373(8)
C5 H5 0.9500
C6 C7 1.399(7)
C6 H6 0.9500
C7 C8 1.458(8)
C8 N2B 1.292(10)
C8 C9A 1.454(12)
C9A C11A 1.370(13)
C9A C10A 1.559(14)
N2A C13 1.291(10)
N2A C11A 1.332(11)
C10A H10A 0.9800
C10A H10B 0.9800
C10A H10C 0.9800
C11A C12A 1.515(10)
C12A H12A 0.9800
C12A H12B 0.9800
C12A H12C 0.9800
N2B C11B 1.335(11)
C9B C11B 1.367(13)
C9B C13 1.448(12)
C9B C10B 1.555(14)
C10B H10D 0.9800
C10B H10E 0.9800
C10B H10F 0.9800
C11B C12B 1.513(10)
C12B H12D 0.9800
C12B H12E 0.9800
C12B H12F 0.9800
C13 C14 1.452(8)
C14 C20 1.397(8)
C14 C15 1.415(7)
C15 C16 1.414(7)
C16 C17 1.392(7)
C16 H16 0.9500
C17 C19 1.385(8)
C17 C18 1.508(8)
C18 H18A 0.9800
C18 H18B 0.9800
C18 H18C 0.9800
C19 C20 1.377(8)
C19 H19 0.9500
C20 H20 0.9500
C21 C23 1.521(8)
C21 C22 1.534(7)
C21 H21 1.0000
C22 H22A 0.9800
C22 H22B 0.9800
C22 H22C 0.9800
C23 H23A 0.9800
C23 H23B 0.9800
C23 H23C 0.9800
C24 C25 1.517(7)
C24 C26 1.528(7)
C24 H24 1.0000
C25 H25A 0.9800
C25 H25B 0.9800
C25 H25C 0.9800
C26 H26A 0.9800
C26 H26B 0.9800
C26 H26C 0.9800
C27 C28 1.527(7)
C27 C29 1.533(7)
C27 H27 1.0000
C28 H28A 0.9800
C28 H28B 0.9800
C28 H28C 0.9800
C29 H29A 0.9800
C29 H29B 0.9800
C29 H29C 0.9800
C30 C32 1.534(8)
C30 C31 1.546(7)
C30 H30 1.0000
C31 H31A 0.9800
C31 H31B 0.9800
C31 H31C 0.9800
C32 H32A 0.9800
C32 H32B 0.9800
C32 H32C 0.9800
C33 C34 1.532(8)
C33 C35 1.533(7)
C33 H33 1.0000
C34 H34A 0.9800
C34 H34B 0.9800
C34 H34C 0.9800
C35 H35A 0.9800
C35 H35B 0.9800
C35 H35C 0.9800
C36 C37 1.511(8)
C36 C38 1.534(8)
C36 H36 1.0000
C37 H37A 0.9800
C37 H37B 0.9800
C37 H37C 0.9800
C38 H38A 0.9800
C38 H38B 0.9800
C38 H38C 0.9800
